data_2105677
loop_
_publ_author_name
'Ehrenberg, H.'
'Hasse, B.'
'Schwarz, K.'
'Epple, M.'

_publ_section_title
;
 Structure determination of lithium chloroacetate, lithium bromoacetate
 and lithium iodoacetate by powder diffraction
;
_journal_issue 4
_journal_name_full 'Acta Crystallographica Section B'
_journal_page_first 517
_journal_page_last 524
_journal_paper_doi 10.1107/S0108768199003614
_journal_volume 55
_journal_year 1999
_chemical_formula_structural Cl-CH2-COOLi
_chemical_formula_sum 'C2 H2 Cl Li O2'
_chemical_formula_weight 100.43
_chemical_melting_point 483.7
_chemical_name_common 'lithium chloroacetate'
_chemical_name_systematic 'chloroacetic acid, lithium salt'
_space_group_IT_number 14
_symmetry_cell_setting monoclinic
_symmetry_space_group_name_Hall '-P 2ybc'
_symmetry_space_group_name_H-M 'P 1 21/c 1'
_atom_type_scat_source 'International Tables Vol C Tables 4.2.6.8 and 6.1.1.4'
_cell_angle_alpha 90
_cell_angle_beta 94.330(5)
_cell_angle_gamma 90
_cell_formula_units_Z 4
_cell_length_a 9.3882(9)
_cell_length_b 4.8452(4)
_cell_length_c 9.0119(7)
_cell_measurement_temperature 298
_cell_volume 408.76(6)
_computing_cell_refinement FULLPROF
_computing_structure_refinement FULLPROF
_diffrn_ambient_temperature 298
_diffrn_radiation_monochromator Germanium
_diffrn_radiation_type synchrotron
_diffrn_radiation_wavelength 1.2841
_refine_ls_goodness_of_fit_all 2.24
_cod_data_source_file hr0041.cif
_cod_data_source_block cl
_cod_depositor_comments
;
Adding '_diffrn_ambient_temperature      298', assuming 'YES' to be
indication of room temperature S.G.

The following automatic conversions were performed:

'_diffrn_ambient_temperature' value 'YES' was changed to '?' - the
value is undefined or not given.

Automatic conversion script
Id: cif_fix_values 1891 2012-01-12 08:04:46Z andrius 
;
_cod_original_sg_symbol_H-M 'P 21/c'
_cod_database_code 2105677

loop_
_symmetry_equiv_pos_as_xyz
'x, y, z'
'-x, y+1/2, -z+1/2'
'-x, -y, -z'
'x, -y+1/2, z+1/2'

loop_
_atom_site_aniso_label
_atom_site_aniso_U_11
_atom_site_aniso_U_22
_atom_site_aniso_U_33
_atom_site_aniso_U_12
_atom_site_aniso_U_13
_atom_site_aniso_U_23
Cl(1) .0260(10) .097(2) .0210(10) .0220(10) -.0080(10) -.0140(10)

loop_
_atom_site_label
_atom_site_fract_x
_atom_site_fract_y
_atom_site_fract_z
_atom_site_U_iso_or_equiv
_atom_site_occupancy
Cl(1) .3600(7) .1390(10) .1519(7) .108 1.0
O(1) .1120(10) .316(2) .9620(10) .005 1.0
O(2) .098(2) -.051(3) .8260(10) .005 1.0
C(1) .148(2) .089(3) .933(2) .005 1.0
C(2) .279(2) -.093(3) .008(2) .005 1.0
Li(1) -.007(4) .583(7) .856(4) .005 1.0

loop_
_geom_angle_atom_site_label_1
_geom_angle_atom_site_label_2
_geom_angle_atom_site_label_3
_geom_angle_site_symmetry_1
_geom_angle_site_symmetry_2
_geom_angle_site_symmetry_3
_geom_angle
_geom_angle_publ_flag
C(1) C(2) C(1) 1_556 1_556 . 102.7 yes
O(1) C(1) O(2) . . . 125.5 yes
C(2) C(1) O(1) 1_556 . . 129.6 yes
C(2) C(1) O(2) 1_556 . . 104.7 yes
O(1) Li(1) O(1) . . 3_567 93.5 yes
O(2) Li(1) O(2) 2_556 . 1_565 111.7 yes
O(1) Li(1) O(2) . . 2_556 113.9 yes
O(1) Li(1) O(2) . . 1_565 112.3 yes

loop_
_geom_bond_atom_site_label_1
_geom_bond_atom_site_label_2
_geom_bond_site_symmetry_2
_geom_bond_distance
_geom_bond_publ_flag
Cl(1) C(2) . 1.84 yes
C(1) C(2) 1_556 1.62 yes
C(1) O(1) . 1.19 yes
C(1) O(2) . 1.24 yes
Li(1) O(1) . 1.91 yes
Li(1) O(1) 3_567 2.03 yes
Li(1) O(2) 2_556 1.91 yes
Li(1) O(2) 1_565 2.06 yes
